data_7717105
loop_
_publ_author_name
'Horniichuk, Oleksandr Ye'
'Vendier, Laure'
'Salmon, Lionel'
'Bousseksou, Azzedine'

_publ_section_title
;
 Gradual spin crossover behavior encompasing room temperature in an
 iron(II) complex based on a heteroscorpionate ligand.
;
_journal_issue 41
_journal_name_full 'Dalton transactions (Cambridge, England : 2003)'
_journal_page_first 17083
_journal_page_last 17096
_journal_paper_doi 10.1039/d4dt02244k
_journal_volume 53
_journal_year 2024
_chemical_formula_moiety 'C16 H36 N, C2 H3 N4, 3(C3 H4 N2)'
_chemical_formula_sum 'C27 H51 N11'
_chemical_formula_weight 529.79
_space_group_IT_number 7
_space_group_name_Hall 'P -2yc'
_space_group_name_H-M_alt 'P 1 c 1'
_symmetry_cell_setting monoclinic
_symmetry_space_group_name_Hall 'P -2yc'
_symmetry_space_group_name_H-M 'P 1 c 1'
_atom_sites_solution_hydrogens mixed
_audit_creation_method SHELXL-97
_audit_update_record
;
2024-07-15 deposited with the CCDC.	2024-09-26 downloaded from the CCDC.
;
_cell_angle_alpha 90.00
_cell_angle_beta 91.447(3)
_cell_angle_gamma 90.00
_cell_formula_units_Z 2
_cell_length_a 9.7821(4)
_cell_length_b 8.2254(4)
_cell_length_c 19.3571(7)
_cell_measurement_reflns_used 7892
_cell_measurement_temperature 100(2)
_cell_measurement_theta_max 76.7800
_cell_measurement_theta_min 4.5440
_cell_volume 1557.01(11)
_computing_structure_refinement 'SHELXL-2019/2 (Sheldrick, 2019)'
_computing_structure_solution 'SHELXT 2018/2 (Sheldrick, 2018)'
_diffrn_ambient_environment N~2~
_diffrn_ambient_temperature 100(2)
_diffrn_detector 'Hybrid Pixel Array Detector'
_diffrn_detector_area_resol_mean 10.0000
_diffrn_detector_type HyPix
_diffrn_measured_fraction_theta_full 0.999
_diffrn_measured_fraction_theta_max 0.999
_diffrn_measurement_device 'four-circle diffractometer'
_diffrn_measurement_device_type 'XtaLAB Synergy, Dualflex, HyPix'
_diffrn_radiation_monochromator mirror
_diffrn_radiation_probe x-ray
_diffrn_radiation_type 'Cu K\a'
_diffrn_radiation_wavelength 1.54184
_diffrn_reflns_av_R_equivalents 0.0445
_diffrn_reflns_av_unetI/netI 0.0329
_diffrn_reflns_Laue_measured_fraction_full 0.999
_diffrn_reflns_Laue_measured_fraction_max 0.999
_diffrn_reflns_limit_h_max 11
_diffrn_reflns_limit_h_min -11
_diffrn_reflns_limit_k_max 9
_diffrn_reflns_limit_k_min -9
_diffrn_reflns_limit_l_max 16
_diffrn_reflns_limit_l_min -23
_diffrn_reflns_number 12397
_diffrn_reflns_point_group_measured_fraction_full 0.668
_diffrn_reflns_point_group_measured_fraction_max 0.668
_diffrn_reflns_theta_full 66.570
_diffrn_reflns_theta_max 66.570
_diffrn_reflns_theta_min 4.522
_diffrn_source 'micro-focus sealed X-ray tube'
_diffrn_source_type 'PhotonJet (Cu) X-ray Source'
_exptl_absorpt_coefficient_mu 0.561
_exptl_absorpt_correction_T_max 1.00000
_exptl_absorpt_correction_T_min 0.49458
_exptl_absorpt_correction_type multi-scan
_exptl_absorpt_process_details
;
CrysAlisPro 1.171.41.120a (Rigaku Oxford Diffraction, 2021)
Empirical absorption correction using spherical harmonics,
implemented in SCALE3 ABSPACK scaling algorithm.
;
_exptl_crystal_colour colourless
_exptl_crystal_density_diffrn 1.130
_exptl_crystal_density_method 'not measured'
_exptl_crystal_description platelet
_exptl_crystal_F_000 580
_exptl_crystal_size_max 0.100
_exptl_crystal_size_mid 0.06
_exptl_crystal_size_min 0.02
_refine_diff_density_max 0.183
_refine_diff_density_min -0.151
_refine_diff_density_rms 0.036
_refine_ls_abs_structure_details
;
 Classical Flack method preferred over Parsons because s.u. lower.
;
_refine_ls_abs_structure_Flack 0.1(4)
_refine_ls_extinction_method none
_refine_ls_goodness_of_fit_ref 1.053
_refine_ls_hydrogen_treatment mixed
_refine_ls_matrix_type full
_refine_ls_number_parameters 367
_refine_ls_number_reflns 3685
_refine_ls_number_restraints 2
_refine_ls_restrained_S_all 1.053
_refine_ls_R_factor_all 0.0410
_refine_ls_R_factor_gt 0.0368
_refine_ls_shift/su_max 0.009
_refine_ls_shift/su_mean 0.000
_refine_ls_structure_factor_coef Fsqd
_refine_ls_weighting_details 'w=1/[\s^2^(Fo^2^)+(0.0617P)^2^+0.1914P] where P=(Fo^2^+2Fc^2^)/3'
_refine_ls_weighting_scheme calc
_refine_ls_wR_factor_gt 0.0966
_refine_ls_wR_factor_ref 0.0998
_reflns_Friedel_coverage 0.336
_reflns_Friedel_fraction_full 0.337
_reflns_Friedel_fraction_max 0.337
_reflns_number_gt 3390
_reflns_number_total 3685
_reflns_threshold_expression 'I > 2\s(I)'
_cod_data_source_file d4dt02244k2.cif
_cod_data_source_block OH153
_cod_depositor_comments 'Adding full bibliography for 7717105--7717112.cif.'
_cod_original_sg_symbol_Hall ' 	P -2yc '
_cod_original_sg_symbol_H-M 'P 1 c 1 '
_cod_database_code 7717105

loop_
_symmetry_equiv_pos_as_xyz
'x, y, z'
'x, -y, z+1/2'

loop_
_atom_site_label
_atom_site_type_symbol
_atom_site_fract_x
_atom_site_fract_y
_atom_site_fract_z
_atom_site_U_iso_or_equiv
_atom_site_adp_type
_atom_site_occupancy
_atom_site_site_symmetry_order
_atom_site_calc_flag
_atom_site_refinement_flags_posn
_atom_site_refinement_flags_adp
_atom_site_refinement_flags_occupancy
_atom_site_disorder_assembly
_atom_site_disorder_group
C1 C 0.7663(3) 0.8742(4) 0.29917(17) 0.0405(7) Uani 1 1 d . . . . .
H1 H 0.862241 0.858433 0.296428 0.049 Uiso 1 1 calc R U . . .
C2 C 0.6751(3) 0.8576(4) 0.24335(16) 0.0401(7) Uani 1 1 d . . . . .
H2 H 0.695025 0.829559 0.197074 0.048 Uiso 1 1 calc R U . . .
C3 C 0.5500(3) 0.8908(3) 0.27018(15) 0.0355(6) Uani 1 1 d . . . . .
H3 H 0.464500 0.890612 0.245757 0.043 Uiso 1 1 calc R U . . .
C4 C 0.8888(3) 1.1725(4) 0.58818(16) 0.0387(7) Uani 1 1 d . . . . .
H4 H 0.920511 1.211379 0.631940 0.046 Uiso 1 1 calc R U . . .
C5 C 0.9700(3) 1.1582(4) 0.53128(18) 0.0397(7) Uani 1 1 d . . . . .
H5 H 1.064601 1.182631 0.528331 0.048 Uiso 1 1 calc R U . . .
C6 C 0.8833(3) 1.1004(3) 0.47963(17) 0.0372(6) Uani 1 1 d . . . . .
H6 H 0.906517 1.077777 0.433251 0.045 Uiso 1 1 calc R U . . .
C7 C 0.2089(4) 0.9010(4) 0.77853(16) 0.0431(7) Uani 1 1 d . . . . .
H7 H 0.258028 0.901387 0.821487 0.052 Uiso 1 1 calc R U . . .
C8 C 0.0691(3) 0.8798(4) 0.77170(17) 0.0424(7) Uani 1 1 d . . . . .
H8 H 0.005895 0.863058 0.807458 0.051 Uiso 1 1 calc R U . . .
C9 C 0.0416(3) 0.8882(4) 0.70162(16) 0.0401(7) Uani 1 1 d . . . . .
H9 H -0.045597 0.878457 0.679253 0.048 Uiso 1 1 calc R U . . .
C10 C 0.2664(3) 0.9844(3) 0.47230(14) 0.0318(6) Uani 1 1 d . . . . .
H10 H 0.178581 0.991073 0.450346 0.038 Uiso 1 1 calc R U . . .
C11 C 0.4221(3) 0.9522(3) 0.54659(14) 0.0290(6) Uani 1 1 d . . . . .
C12 C 0.5529(3) 0.3763(3) 0.40393(14) 0.0283(6) Uani 1 1 d . . . . .
H12A H 0.626939 0.309012 0.424825 0.034 Uiso 1 1 calc R U . . .
H12B H 0.477044 0.302093 0.390503 0.034 Uiso 1 1 calc R U . . .
C13 C 0.6060(3) 0.4543(3) 0.33883(14) 0.0321(6) Uani 1 1 d . . . . .
H13A H 0.688487 0.519564 0.350471 0.039 Uiso 1 1 calc R U . . .
H13B H 0.535639 0.528261 0.318848 0.039 Uiso 1 1 calc R U . . .
C14 C 0.6413(3) 0.3251(4) 0.28604(15) 0.0405(7) Uani 1 1 d . . . . .
H14A H 0.707441 0.247808 0.307439 0.049 Uiso 1 1 calc R U . . .
H14B H 0.557460 0.263531 0.273258 0.049 Uiso 1 1 calc R U . . .
C15 C 0.7019(4) 0.3947(4) 0.22103(17) 0.0424(7) Uani 1 1 d . . . . .
H15A H 0.639784 0.476743 0.201203 0.064 Uiso 1 1 calc R U . . .
H15B H 0.714782 0.307341 0.187401 0.064 Uiso 1 1 calc R U . . .
H15C H 0.790422 0.445103 0.232503 0.064 Uiso 1 1 calc R U . . .
C16 C 0.4563(3) 0.3882(3) 0.51895(15) 0.0295(6) Uani 1 1 d . . . . .
H16A H 0.392003 0.304765 0.500746 0.035 Uiso 1 1 calc R U . . .
H16B H 0.537285 0.330584 0.538481 0.035 Uiso 1 1 calc R U . . .
C17 C 0.3879(3) 0.4779(3) 0.57708(15) 0.0325(6) Uani 1 1 d . . . . .
H17A H 0.301728 0.527954 0.559639 0.039 Uiso 1 1 calc R U . . .
H17B H 0.448688 0.565770 0.594599 0.039 Uiso 1 1 calc R U . . .
C18 C 0.3576(3) 0.3600(4) 0.63544(16) 0.0391(7) Uani 1 1 d . . . . .
H18A H 0.299825 0.270331 0.617032 0.047 Uiso 1 1 calc R U . . .
H18B H 0.444508 0.312275 0.653159 0.047 Uiso 1 1 calc R U . . .
C19 C 0.2851(4) 0.4416(5) 0.69459(17) 0.0508(8) Uani 1 1 d . . . . .
H19A H 0.342449 0.529445 0.713482 0.076 Uiso 1 1 calc R U . . .
H19B H 0.268226 0.361498 0.730865 0.076 Uiso 1 1 calc R U . . .
H19C H 0.197755 0.486551 0.677584 0.076 Uiso 1 1 calc R U . . .
C20 C 0.6131(3) 0.6104(3) 0.48182(14) 0.0282(6) Uani 1 1 d . . . . .
H20A H 0.638539 0.676340 0.441349 0.034 Uiso 1 1 calc R U . . .
H20B H 0.574234 0.685381 0.516179 0.034 Uiso 1 1 calc R U . . .
C21 C 0.7423(3) 0.5361(3) 0.51311(15) 0.0308(6) Uani 1 1 d . . . . .
H21A H 0.778518 0.452814 0.481507 0.037 Uiso 1 1 calc R U . . .
H21B H 0.721767 0.482829 0.557515 0.037 Uiso 1 1 calc R U . . .
C22 C 0.8487(3) 0.6701(4) 0.52508(15) 0.0348(6) Uani 1 1 d . . . . .
H22A H 0.869303 0.721418 0.480281 0.042 Uiso 1 1 calc R U . . .
H22B H 0.810049 0.754669 0.555288 0.042 Uiso 1 1 calc R U . . .
C23 C 0.9807(3) 0.6058(4) 0.55822(17) 0.0405(7) Uani 1 1 d . . . . .
H23A H 0.962263 0.563534 0.604400 0.061 Uiso 1 1 calc R U . . .
H23B H 1.047811 0.694021 0.561986 0.061 Uiso 1 1 calc R U . . .
H23C H 1.017144 0.518346 0.529618 0.061 Uiso 1 1 calc R U . . .
C24 C 0.3835(3) 0.5939(3) 0.43088(14) 0.0286(5) Uani 1 1 d . . . . .
H24A H 0.352239 0.665721 0.468376 0.034 Uiso 1 1 calc R U . . .
H24B H 0.417636 0.664548 0.393667 0.034 Uiso 1 1 calc R U . . .
C25 C 0.2612(3) 0.4997(3) 0.40258(15) 0.0318(6) Uani 1 1 d . . . . .
H25A H 0.231230 0.420272 0.437503 0.038 Uiso 1 1 calc R U . . .
H25B H 0.287451 0.438836 0.360823 0.038 Uiso 1 1 calc R U . . .
C26 C 0.1438(3) 0.6155(4) 0.38432(16) 0.0343(6) Uani 1 1 d . . . . .
H26A H 0.117934 0.676064 0.426222 0.041 Uiso 1 1 calc R U . . .
H26B H 0.174574 0.695394 0.349755 0.041 Uiso 1 1 calc R U . . .
C27 C 0.0194(3) 0.5246(4) 0.35533(19) 0.0447(7) Uani 1 1 d . . . . .
H27A H 0.042832 0.471530 0.311861 0.067 Uiso 1 1 calc R U . . .
H27B H -0.055671 0.601408 0.346838 0.067 Uiso 1 1 calc R U . . .
H27C H -0.008852 0.442194 0.388648 0.067 Uiso 1 1 calc R U . . .
N1 N 0.5708(3) 0.9235(3) 0.33724(13) 0.0341(5) Uani 1 1 d . . . . .
N2 N 0.7035(3) 0.9147(3) 0.35686(14) 0.0409(6) Uani 1 1 d . . . . .
N3 N 0.7603(3) 1.0822(3) 0.50728(12) 0.0328(5) Uani 1 1 d . . . . .
N4 N 0.7602(3) 1.1254(3) 0.57449(13) 0.0367(6) Uani 1 1 d . . . . .
N5 N 0.1603(3) 0.9127(3) 0.67126(14) 0.0366(5) Uani 1 1 d . . . . .
N6 N 0.2661(3) 0.9207(3) 0.71745(13) 0.0419(6) Uani 1 1 d . . . . .
N7 N 0.4846(2) 0.9909(3) 0.48892(12) 0.0304(5) Uani 1 1 d . . . . .
N8 N 0.3801(2) 1.0124(3) 0.43933(12) 0.0311(5) Uani 1 1 d . . . . .
N9 N 0.2843(2) 0.9452(3) 0.54023(12) 0.0319(5) Uani 1 1 d . . . . .
N10 N 0.4939(3) 0.9137(3) 0.60726(12) 0.0329(5) Uani 1 1 d . . . . .
N11 N 0.5020(2) 0.4919(3) 0.45886(12) 0.0282(5) Uani 1 1 d . . . . .
H1B H 0.506(4) 0.952(4) 0.3684(18) 0.037(9) Uiso 1 1 d . . . . .
H3X H 0.682(4) 1.042(4) 0.4908(17) 0.031(8) Uiso 1 1 d . . . . .
H5X H 0.184(5) 0.925(5) 0.624(3) 0.068(13) Uiso 1 1 d . . . . .
H10A H 0.580(4) 0.968(5) 0.6109(19) 0.049(10) Uiso 1 1 d . . . . .
H10B H 0.442(3) 0.922(3) 0.6475(17) 0.028(7) Uiso 1 1 d . . . . .

loop_
_atom_site_aniso_label
_atom_site_aniso_U_11
_atom_site_aniso_U_22
_atom_site_aniso_U_33
_atom_site_aniso_U_23
_atom_site_aniso_U_13
_atom_site_aniso_U_12
C1 0.0371(16) 0.0376(15) 0.0469(19) 0.0085(14) 0.0027(13) 0.0016(12)
C2 0.0488(18) 0.0389(15) 0.0329(16) 0.0016(12) 0.0052(13) 0.0048(13)
C3 0.0457(18) 0.0333(15) 0.0273(14) -0.0004(11) -0.0024(12) 0.0012(12)
C4 0.0387(16) 0.0386(16) 0.0384(16) 0.0010(13) -0.0061(13) 0.0010(13)
C5 0.0317(15) 0.0392(15) 0.0482(18) -0.0038(14) -0.0012(13) 0.0019(12)
C6 0.0375(16) 0.0366(15) 0.0376(16) -0.0002(12) 0.0045(12) 0.0042(13)
C7 0.0495(19) 0.0508(18) 0.0289(15) 0.0026(13) 0.0001(13) 0.0014(14)
C8 0.0460(19) 0.0461(17) 0.0354(16) 0.0049(13) 0.0102(14) 0.0028(14)
C9 0.0356(16) 0.0472(17) 0.0376(16) 0.0037(13) 0.0046(12) -0.0006(13)
C10 0.0353(15) 0.0315(13) 0.0284(14) -0.0035(11) -0.0039(11) 0.0018(11)
C11 0.0324(14) 0.0266(12) 0.0279(14) -0.0031(10) -0.0030(11) 0.0006(10)
C12 0.0301(14) 0.0252(13) 0.0293(14) -0.0010(10) -0.0012(10) 0.0022(10)
C13 0.0359(15) 0.0299(13) 0.0304(15) 0.0007(11) 0.0002(12) 0.0006(11)
C14 0.0509(18) 0.0372(16) 0.0335(16) -0.0008(12) 0.0047(13) 0.0038(14)
C15 0.0497(19) 0.0453(17) 0.0324(16) -0.0031(13) 0.0034(13) 0.0002(14)
C16 0.0324(14) 0.0270(12) 0.0289(14) 0.0008(11) -0.0032(10) 0.0015(11)
C17 0.0346(14) 0.0317(14) 0.0312(14) 0.0000(11) -0.0005(11) 0.0033(12)
C18 0.0457(18) 0.0394(15) 0.0325(15) 0.0024(13) 0.0042(13) 0.0034(13)
C19 0.060(2) 0.060(2) 0.0324(17) 0.0064(15) 0.0056(15) 0.0087(17)
C20 0.0291(14) 0.0256(13) 0.0298(13) 0.0002(10) -0.0025(11) -0.0016(10)
C21 0.0296(14) 0.0274(13) 0.0352(15) 0.0007(11) -0.0050(11) 0.0016(11)
C22 0.0354(15) 0.0327(14) 0.0361(15) -0.0015(12) -0.0023(12) -0.0009(12)
C23 0.0338(16) 0.0419(17) 0.0452(18) -0.0050(13) -0.0077(13) -0.0022(12)
C24 0.0299(14) 0.0265(12) 0.0292(13) 0.0015(11) -0.0030(10) 0.0037(11)
C25 0.0317(14) 0.0313(13) 0.0320(13) 0.0012(11) -0.0054(11) 0.0010(11)
C26 0.0312(15) 0.0355(15) 0.0359(15) -0.0005(12) -0.0051(11) 0.0023(12)
C27 0.0346(16) 0.0443(17) 0.0544(19) -0.0045(15) -0.0125(14) 0.0012(13)
N1 0.0418(14) 0.0364(12) 0.0241(13) 0.0001(10) 0.0012(11) -0.0025(10)
N2 0.0427(15) 0.0434(14) 0.0361(14) 0.0064(11) -0.0054(11) -0.0050(11)
N3 0.0341(13) 0.0336(12) 0.0306(13) 0.0022(10) -0.0029(10) -0.0006(10)
N4 0.0404(14) 0.0392(13) 0.0305(13) 0.0040(10) -0.0016(10) -0.0004(11)
N5 0.0370(13) 0.0437(13) 0.0289(13) -0.0018(11) 0.0000(10) -0.0041(11)
N6 0.0392(15) 0.0526(15) 0.0336(14) -0.0031(11) -0.0033(11) -0.0042(12)
N7 0.0325(12) 0.0303(11) 0.0283(12) -0.0020(9) -0.0020(9) 0.0022(9)
N8 0.0342(12) 0.0316(11) 0.0271(11) -0.0003(10) -0.0037(9) 0.0015(10)
N9 0.0315(12) 0.0371(12) 0.0270(12) -0.0034(9) -0.0006(9) -0.0014(10)
N10 0.0342(13) 0.0367(13) 0.0277(13) 0.0007(10) -0.0025(10) -0.0004(10)
N11 0.0289(11) 0.0283(11) 0.0273(11) 0.0013(9) -0.0021(9) 0.0028(9)

loop_
_atom_type_symbol
_atom_type_description
_atom_type_scat_dispersion_real
_atom_type_scat_dispersion_imag
_atom_type_scat_source
C C 0.0181 0.0091 'International Tables Vol C Tables 4.2.6.8 and 6.1.1.4'
H H 0.0000 0.0000 'International Tables Vol C Tables 4.2.6.8 and 6.1.1.4'
N N 0.0311 0.0180 'International Tables Vol C Tables 4.2.6.8 and 6.1.1.4'

loop_
_geom_angle_atom_site_label_1
_geom_angle_atom_site_label_2
_geom_angle_atom_site_label_3
_geom_angle
_geom_angle_site_symmetry_1
_geom_angle_site_symmetry_3
_geom_angle_publ_flag
N2 C1 C2 112.1(3) . . ?
C3 C2 C1 104.4(3) . . ?
N1 C3 C2 107.0(3) . . ?
N4 C4 C5 112.0(3) . . ?
C6 C5 C4 104.6(3) . . ?
N3 C6 C5 106.9(3) . . ?
N6 C7 C8 111.6(3) . . ?
C9 C8 C7 104.9(3) . . ?
N5 C9 C8 106.9(3) . . ?
N8 C10 N9 114.8(3) . . ?
N7 C11 N9 114.4(2) . . ?
N7 C11 N10 122.2(3) . . ?
N9 C11 N10 123.3(3) . . ?
C13 C12 N11 116.2(2) . . ?
C12 C13 C14 110.5(2) . . ?
C15 C14 C13 113.2(3) . . ?
C17 C16 N11 116.1(2) . . ?
C16 C17 C18 109.8(2) . . ?
C19 C18 C17 112.4(3) . . ?
C21 C20 N11 116.2(2) . . ?
C20 C21 C22 109.1(2) . . ?
C23 C22 C21 112.4(2) . . ?
C25 C24 N11 115.7(2) . . ?
C24 C25 C26 110.3(2) . . ?
C27 C26 C25 111.6(2) . . ?
C3 N1 N2 112.7(3) . . ?
C1 N2 N1 103.8(2) . . ?
C6 N3 N4 112.3(3) . . ?
C4 N4 N3 104.1(2) . . ?
C9 N5 N6 112.2(3) . . ?
C7 N6 N5 104.4(3) . . ?
C11 N7 N8 105.3(2) . . ?
C10 N8 N7 104.9(2) . . ?
C11 N9 C10 100.5(2) . . ?
C20 N11 C16 111.0(2) . . ?
C20 N11 C12 111.2(2) . . ?
C16 N11 C12 107.02(19) . . ?
C20 N11 C24 106.47(18) . . ?
C16 N11 C24 110.3(2) . . ?
C12 N11 C24 110.9(2) . . ?

loop_
_geom_bond_atom_site_label_1
_geom_bond_atom_site_label_2
_geom_bond_distance
_geom_bond_site_symmetry_2
_geom_bond_publ_flag
C1 N2 1.331(4) . ?
C1 C2 1.391(4) . ?
C2 C3 1.369(4) . ?
C3 N1 1.336(4) . ?
C4 N4 1.336(4) . ?
C4 C5 1.379(5) . ?
C5 C6 1.379(4) . ?
C6 N3 1.337(4) . ?
C7 N6 1.331(4) . ?
C7 C8 1.381(5) . ?
C8 C9 1.378(4) . ?
C9 N5 1.330(4) . ?
C10 N8 1.317(4) . ?
C10 N9 1.361(4) . ?
C11 N7 1.325(4) . ?
C11 N9 1.352(4) . ?
C11 N10 1.390(4) . ?
C12 C13 1.518(4) . ?
C12 N11 1.520(3) . ?
C13 C14 1.520(4) . ?
C14 C15 1.517(4) . ?
C16 C17 1.515(4) . ?
C16 N11 1.518(3) . ?
C17 C18 1.524(4) . ?
C18 C19 1.518(4) . ?
C20 C21 1.516(4) . ?
C20 N11 1.518(3) . ?
C21 C22 1.529(4) . ?
C22 C23 1.523(4) . ?
C24 C25 1.516(4) . ?
C24 N11 1.520(3) . ?
C25 C26 1.527(4) . ?
C26 C27 1.523(4) . ?
N1 N2 1.345(4) . ?
N3 N4 1.349(3) . ?
N5 N6 1.352(4) . ?
N7 N8 1.395(3) . ?
